data_4082437
loop_
_publ_author_name
'Bravo, Maritza J.'
'Favier, Isabelle'
'Saffon, Nathalie'
'Ceder, Rosa M.'
'Muller, Guillermo'
'G\'omez, Montserrat'
'Rocamora, Merc\`e'

_publ_section_title
;
 Efficient Palladium Catalysts Containing Original Imidazolium-Tagged
 Chiral Diamidophosphite Ligands for Asymmetric Allylic Substitutions in
 Neat Ionic Liquid
;
_journal_issue 3
_journal_name_full Organometallics
_journal_page_first 771
_journal_paper_doi 10.1021/om4011577
_journal_volume 33
_journal_year 2014
_chemical_absolute_configuration rm
_chemical_formula_moiety 'C32 H35 Cl N4 O P Pd, B F4, C H2 Cl2'
_chemical_formula_sum 'C33 H37 B Cl3 F4 N4 O P Pd'
_chemical_formula_weight 836.19
_chemical_name_systematic
;
 ?
;
_space_group_crystal_system orthorhombic
_space_group_IT_number 19
_space_group_name_Hall 'P 2ac 2ab'
_space_group_name_H-M_alt 'P 21 21 21'
_symmetry_space_group_name_Hall 'P 2ac 2ab'
_symmetry_space_group_name_H-M 'P 21 21 21'
_atom_sites_solution_hydrogens geom
_audit_creation_method SHELXL-2012
_cell_angle_alpha 90
_cell_angle_beta 90
_cell_angle_gamma 90
_cell_formula_units_Z 4
_cell_length_a 9.1754(6)
_cell_length_b 10.6880(8)
_cell_length_c 37.842(3)
_cell_measurement_reflns_used 9786
_cell_measurement_temperature 100(2)
_cell_measurement_theta_max 25.03
_cell_measurement_theta_min 2.19
_cell_volume 3711.0(5)
_computing_cell_refinement 'Bruker SAINT'
_computing_data_collection 'Bruker APEX2'
_computing_data_reduction 'Bruker SAINT'
_computing_molecular_graphics 'Bruker SHELXTL'
_computing_publication_material 'Bruker SHELXTL'
_computing_structure_refinement 'SHELXL-97 (Sheldrick, 2008)'
_computing_structure_solution 'SHELXS-97 (Sheldrick, 2008)'
_diffrn_ambient_temperature 100(2)
_diffrn_detector_area_resol_mean photon
_diffrn_measured_fraction_theta_full 0.983
_diffrn_measured_fraction_theta_max 0.998
_diffrn_measurement_device_type 'D8 Venture'
_diffrn_measurement_method '\f and \w scans'
_diffrn_radiation_type MoK\a
_diffrn_radiation_wavelength 0.71073
_diffrn_reflns_av_R_equivalents 0.0295
_diffrn_reflns_av_unetI/netI 0.0222
_diffrn_reflns_Laue_measured_fraction_full 0.983
_diffrn_reflns_Laue_measured_fraction_max 0.998
_diffrn_reflns_limit_h_max 10
_diffrn_reflns_limit_h_min -9
_diffrn_reflns_limit_k_max 12
_diffrn_reflns_limit_k_min -12
_diffrn_reflns_limit_l_max 45
_diffrn_reflns_limit_l_min -41
_diffrn_reflns_number 49269
_diffrn_reflns_point_group_measured_fraction_full 0.982
_diffrn_reflns_point_group_measured_fraction_max 0.998
_diffrn_reflns_theta_full 25.242
_diffrn_reflns_theta_max 25.082
_diffrn_reflns_theta_min 2.153
_diffrn_source 'high brilliance Microfocus Source'
_exptl_absorpt_coefficient_mu 0.812
_exptl_absorpt_correction_T_max 0.7452
_exptl_absorpt_correction_T_min 0.6576
_exptl_absorpt_correction_type multi-scan
_exptl_absorpt_process_details sadabs
_exptl_crystal_density_diffrn 1.497
_exptl_crystal_description prism
_exptl_crystal_F_000 1696
_exptl_crystal_size_max 0.34
_exptl_crystal_size_mid 0.21
_exptl_crystal_size_min 0.19
_refine_diff_density_max 1.292
_refine_diff_density_min -0.734
_refine_diff_density_rms 0.070
_refine_ls_abs_structure_details
;
 Flack x determined using 2651 quotients [(I+)-(I-)]/[(I+)+(I-)]
 (Parsons and Flack (2004), Acta Cryst. A60, s61).
;
_refine_ls_abs_structure_Flack -0.006(6)
_refine_ls_extinction_method none
_refine_ls_goodness_of_fit_ref 1.038
_refine_ls_hydrogen_treatment constr
_refine_ls_matrix_type full
_refine_ls_number_parameters 448
_refine_ls_number_reflns 6568
_refine_ls_number_restraints 57
_refine_ls_restrained_S_all 1.066
_refine_ls_R_factor_all 0.0322
_refine_ls_R_factor_gt 0.0298
_refine_ls_shift/su_max 0.001
_refine_ls_shift/su_mean 0.000
_refine_ls_structure_factor_coef Fsqd
_refine_ls_weighting_details
;
 w=1/[\s^2^(Fo^2^)+(0.0336P)^2^+5.2666P]
 where P=(Fo^2^+2Fc^2^)/3
;
_refine_ls_weighting_scheme calc
_refine_ls_wR_factor_gt 0.0695
_refine_ls_wR_factor_ref 0.0707
_reflns_Friedel_coverage 0.757
_reflns_Friedel_fraction_full 0.982
_reflns_Friedel_fraction_max 0.997
_reflns_number_gt 6286
_reflns_number_total 6568
_reflns_threshold_expression 'I > 2\s(I)'
_cod_data_source_file om4011577_si_002.cif
_cod_data_source_block 1b
_cod_database_code 4082437
_shelx_space_group_comment
;
The symmetry employed for this shelxl refinement is uniquely defined
by the following loop, which should always be used as a source of
symmetry information in preference to the above space-group names.
They are only intended as comments.
;

loop_
_space_group_symop_operation_xyz
'x, y, z'
'x+1/2, -y+1/2, -z'
'-x, y+1/2, -z+1/2'
'-x+1/2, -y, z+1/2'

loop_
_atom_site_label
_atom_site_type_symbol
_atom_site_fract_x
_atom_site_fract_y
_atom_site_fract_z
_atom_site_U_iso_or_equiv
_atom_site_adp_type
_atom_site_occupancy
_atom_site_site_symmetry_order
_atom_site_calc_flag
_atom_site_refinement_flags_posn
_atom_site_refinement_flags_adp
_atom_site_refinement_flags_occupancy
_atom_site_disorder_assembly
_atom_site_disorder_group
Pd1 Pd 1.15529(4) 0.73095(3) 0.42390(2) 0.01631(9) Uani 1 1 d . . . . .
Cl1 Cl 1.07842(11) 0.71754(10) 0.48380(2) 0.0164(2) Uani 1 1 d . . . . .
P1 P 0.93979(13) 0.66644(11) 0.40125(3) 0.0153(2) Uani 1 1 d . . . . .
O33 O 0.8442(4) 0.5788(2) 0.42734(7) 0.0177(6) Uani 1 1 d . . . . .
N1 N 0.8150(4) 0.7802(4) 0.39479(8) 0.0165(8) Uani 1 1 d . . . . .
N2 N 0.9442(4) 0.5976(3) 0.36191(9) 0.0183(8) Uani 1 1 d . . . . .
N3 N 0.7041(4) 0.4065(4) 0.47316(9) 0.0190(9) Uani 1 1 d . . . . .
N4 N 0.4726(5) 0.4321(4) 0.47737(10) 0.0223(9) Uani 1 1 d . . . . .
C1 C 0.8530(5) 0.8599(4) 0.36580(10) 0.0164(9) Uani 1 1 d . . . . .
C2 C 0.9195(6) 0.9777(4) 0.37157(11) 0.0199(10) Uani 1 1 d . . . . .
H2 H 0.9306 1.0085 0.3950 0.024 Uiso 1 1 calc R U . . .
C3 C 0.9675(6) 1.0469(4) 0.34367(12) 0.0228(11) Uani 1 1 d . . . . .
H3 H 1.0097 1.1268 0.3478 0.027 Uiso 1 1 calc R U . . .
C4 C 0.9558(5) 1.0020(4) 0.30871(12) 0.0211(10) Uani 1 1 d . . . . .
C5 C 1.0167(6) 1.0668(5) 0.27976(12) 0.0264(11) Uani 1 1 d . . . . .
H5 H 1.0632 1.1450 0.2836 0.032 Uiso 1 1 calc R U . . .
C6 C 1.0104(7) 1.0199(5) 0.24659(14) 0.0300(12) Uani 1 1 d . . . . .
H6 H 1.0544 1.0640 0.2276 0.036 Uiso 1 1 calc R U . . .
C7 C 0.9388(6) 0.9058(5) 0.24028(12) 0.0264(11) Uani 1 1 d . . . . .
H7 H 0.9339 0.8737 0.2169 0.032 Uiso 1 1 calc R U . . .
C8 C 0.8761(5) 0.8406(4) 0.26732(11) 0.0197(10) Uani 1 1 d . . . . .
H8 H 0.8263 0.7646 0.2625 0.024 Uiso 1 1 calc R U . . .
C9 C 0.8847(5) 0.8853(4) 0.30267(11) 0.0170(10) Uani 1 1 d . . . . .
C10 C 0.8288(5) 0.8158(4) 0.33192(11) 0.0155(9) Uani 1 1 d . . . . .
C11 C 0.7549(5) 0.6938(4) 0.32691(10) 0.0174(10) Uani 1 1 d . . . . .
C12 C 0.6200(5) 0.6857(5) 0.30782(11) 0.0225(11) Uani 1 1 d . . . . .
C13 C 0.5438(5) 0.7930(5) 0.29595(12) 0.0264(11) Uani 1 1 d . . . . .
H13 H 0.5821 0.8739 0.3006 0.032 Uiso 1 1 calc R U . . .
C14 C 0.4140(6) 0.7810(6) 0.27760(13) 0.0371(13) Uani 1 1 d . . . . .
H14 H 0.3640 0.8535 0.2696 0.045 Uiso 1 1 calc R U . . .
C15 C 0.3559(7) 0.6609(6) 0.27070(14) 0.0440(14) Uani 1 1 d . . . . .
H15 H 0.2670 0.6531 0.2580 0.053 Uiso 1 1 calc R U . . .
C16 C 0.4261(7) 0.5570(6) 0.28203(14) 0.0380(14) Uani 1 1 d . . . . .
H16 H 0.3861 0.4770 0.2769 0.046 Uiso 1 1 calc R U . . .
C17 C 0.5582(6) 0.5651(5) 0.30141(12) 0.0289(12) Uani 1 1 d . . . . .
C18 C 0.6283(6) 0.4583(5) 0.31501(12) 0.0299(12) Uani 1 1 d . . . . .
H18 H 0.5892 0.3777 0.3102 0.036 Uiso 1 1 calc R U . . .
C19 C 0.7508(6) 0.4688(5) 0.33482(12) 0.0257(11) Uani 1 1 d . . . . .
H19 H 0.7940 0.3958 0.3446 0.031 Uiso 1 1 calc R U . . .
C20 C 0.8147(5) 0.5862(4) 0.34109(11) 0.0180(10) Uani 1 1 d . . . . .
C21 C 0.7654(5) 0.8441(4) 0.42738(12) 0.0204(9) Uani 1 1 d . . . . .
H21A H 0.6858 0.9017 0.4216 0.031 Uiso 1 1 calc R U . . .
H21B H 0.8467 0.8911 0.4377 0.031 Uiso 1 1 calc R U . . .
H21C H 0.7309 0.7817 0.4444 0.031 Uiso 1 1 calc R U . . .
C22 C 1.0672(6) 0.5157(5) 0.35283(12) 0.0256(11) Uani 1 1 d . . . . .
H22 H 1.0356 0.4282 0.3538 0.038 Uiso 1 1 calc R U . . .
H22A H 1.1467 0.5290 0.3697 0.038 Uiso 1 1 calc R U . . .
H22B H 1.1011 0.5353 0.3289 0.038 Uiso 1 1 calc R U . . .
C23 C 0.9192(6) 0.4679(4) 0.43951(12) 0.0211(10) Uani 1 1 d . . . . .
H23 H 1.0251 0.4845 0.4412 0.025 Uiso 1 1 calc R U . . .
H23A H 0.9039 0.3985 0.4226 0.025 Uiso 1 1 calc R U . . .
C24 C 0.8603(6) 0.4322(4) 0.47530(12) 0.0221(10) Uani 1 1 d . . . . .
H24 H 0.9119 0.3570 0.4841 0.027 Uiso 1 1 calc R U . . .
H24A H 0.8778 0.5012 0.4922 0.027 Uiso 1 1 calc R U . . .
C25 C 0.6020(5) 0.4789(4) 0.48585(12) 0.0195(10) Uani 1 1 d . . . . .
H25 H 0.6179 0.5533 0.4990 0.023 Uiso 1 1 calc R U . . .
C26 C 0.4952(6) 0.3233(5) 0.45827(12) 0.0241(11) Uani 1 1 d . . . . .
H26 H 0.4220 0.2699 0.4489 0.029 Uiso 1 1 calc R U . . .
C27 C 0.6405(6) 0.3074(4) 0.45548(11) 0.0238(10) Uani 1 1 d . . . . .
H27 H 0.6895 0.2412 0.4437 0.029 Uiso 1 1 calc R U . . .
C28 C 0.3327(6) 0.4888(5) 0.48630(14) 0.0297(11) Uani 1 1 d . . . . .
H28A H 0.3483 0.5749 0.4943 0.045 Uiso 1 1 calc R U . . .
H28B H 0.2861 0.4404 0.5052 0.045 Uiso 1 1 calc R U . . .
H28C H 0.2697 0.4892 0.4654 0.045 Uiso 1 1 calc R U . . .
C29 C 1.3670(5) 0.8195(5) 0.43304(12) 0.0256(11) Uani 1 1 d . . . . .
H29A H 1.3700 0.9119 0.4314 0.031 Uiso 1 1 calc R U . . .
H29B H 1.4261 0.7854 0.4527 0.031 Uiso 1 1 calc R U . . .
C30 C 1.3718(5) 0.7541(5) 0.40131(11) 0.0227(10) Uani 1 1 d . . . . .
C31 C 1.2599(5) 0.7841(5) 0.37674(12) 0.0293(12) Uani 1 1 d . . . . .
H31A H 1.2487 0.7263 0.3565 0.035 Uiso 1 1 calc R U . . .
H31B H 1.2514 0.8733 0.3700 0.035 Uiso 1 1 calc R U . . .
C32 C 1.4671(6) 0.6393(5) 0.39675(14) 0.0307(12) Uani 1 1 d . . . . .
H32 H 1.5583 0.6632 0.3851 0.046 Uiso 1 1 calc R U . . .
H32A H 1.4158 0.5774 0.3823 0.046 Uiso 1 1 calc R U . . .
H32B H 1.4888 0.6033 0.4200 0.046 Uiso 1 1 calc R U . . .
F1 F 0.1137(3) 0.2485(3) 0.40249(7) 0.0424(8) Uani 1 1 d . . . . .
F2 F 0.1551(3) 0.2645(3) 0.46144(7) 0.0352(6) Uani 1 1 d . . . . .
F3 F 0.1868(4) 0.0798(3) 0.43345(9) 0.0523(10) Uani 1 1 d . . . . .
F4 F -0.0406(3) 0.1590(3) 0.44177(9) 0.0406(8) Uani 1 1 d . . . . .
B14 B 0.1038(6) 0.1873(5) 0.43468(14) 0.0245(13) Uani 1 1 d . . . . .
Cl2 Cl 0.5754(5) 0.1243(4) 0.36935(11) 0.0789(10) Uani 0.624(5) 1 d D U P A 1
Cl3 Cl 0.3719(4) 0.1666(4) 0.31201(10) 0.0789(10) Uani 0.624(5) 1 d D U P A 1
C33 C 0.3949(13) 0.1489(17) 0.3580(3) 0.086(4) Uani 0.624(5) 1 d D U P A 1
H33 H 0.3375 0.1546 0.3801 0.104 Uiso 0.624(5) 1 calc R U P A 1
H33A H 0.3881 0.2311 0.3461 0.104 Uiso 0.624(5) 1 calc R U P A 1
Cl2' Cl 0.5452(6) 0.0945(5) 0.36114(14) 0.0555(13) Uiso 0.376(5) 1 d D U P A 2
Cl3' Cl 0.3231(5) 0.2487(4) 0.32658(11) 0.0555(13) Uiso 0.376(5) 1 d D U P A 2
C33' C 0.3649(14) 0.1083(12) 0.3481(4) 0.038(4) Uani 0.376(5) 1 d D U P . .
H33' H 0.2627 0.0931 0.3553 0.045 Uiso 0.376(5) 1 calc R U P A 1
H33B H 0.4190 0.0282 0.3487 0.045 Uiso 0.376(5) 1 calc R U P A 1

loop_
_atom_site_aniso_label
_atom_site_aniso_U_11
_atom_site_aniso_U_22
_atom_site_aniso_U_33
_atom_site_aniso_U_23
_atom_site_aniso_U_13
_atom_site_aniso_U_12
Pd1 0.01451(17) 0.02030(16) 0.01413(15) 0.00169(13) -0.00059(13) -0.00054(13)
Cl1 0.0176(5) 0.0194(5) 0.0122(4) -0.0027(4) 0.0008(4) 0.0011(5)
P1 0.0156(6) 0.0190(6) 0.0113(5) 0.0010(4) 0.0005(4) -0.0003(5)
O33 0.0179(16) 0.0188(14) 0.0163(14) 0.0046(12) 0.0015(15) 0.0001(13)
N1 0.018(2) 0.0214(18) 0.0097(15) 0.0000(14) 0.0034(13) -0.0009(16)
N2 0.021(2) 0.020(2) 0.0135(18) -0.0001(15) -0.0005(16) 0.0015(16)
N3 0.022(2) 0.019(2) 0.0163(18) 0.0028(15) 0.0011(15) -0.0043(16)
N4 0.026(2) 0.021(2) 0.021(2) 0.0010(17) -0.0002(17) -0.0009(18)
C1 0.013(2) 0.020(2) 0.016(2) 0.0023(16) -0.0006(19) 0.004(2)
C2 0.025(3) 0.022(2) 0.013(2) -0.0034(18) -0.0014(19) 0.002(2)
C3 0.030(3) 0.018(2) 0.021(2) -0.0024(19) -0.004(2) -0.005(2)
C4 0.023(3) 0.022(2) 0.018(2) 0.0023(18) -0.0015(19) 0.001(2)
C5 0.034(3) 0.021(3) 0.024(2) 0.003(2) 0.000(2) -0.008(2)
C6 0.045(3) 0.026(3) 0.019(2) 0.006(2) 0.009(2) -0.005(2)
C7 0.041(3) 0.025(3) 0.014(2) -0.0010(19) 0.002(2) -0.002(2)
C8 0.025(3) 0.018(2) 0.016(2) 0.0019(18) -0.0019(18) 0.0004(19)
C9 0.019(3) 0.016(2) 0.016(2) 0.0003(17) 0.0015(17) 0.0047(17)
C10 0.015(2) 0.017(2) 0.0147(19) 0.0009(16) -0.0010(18) 0.0029(19)
C11 0.019(3) 0.024(3) 0.0095(19) -0.0001(17) 0.0029(18) -0.0019(19)
C12 0.025(3) 0.030(3) 0.012(2) -0.0004(18) 0.0004(18) -0.006(2)
C13 0.020(3) 0.035(3) 0.025(2) 0.003(2) -0.0014(19) -0.002(2)
C14 0.027(3) 0.053(3) 0.032(3) 0.012(3) -0.008(2) -0.002(3)
C15 0.031(3) 0.067(4) 0.034(3) 0.003(3) -0.015(3) -0.015(3)
C16 0.038(4) 0.046(3) 0.030(3) 0.002(2) -0.009(3) -0.020(3)
C17 0.033(3) 0.038(3) 0.016(2) -0.001(2) -0.002(2) -0.014(2)
C18 0.036(3) 0.029(3) 0.024(2) 0.000(2) -0.003(2) -0.014(2)
C19 0.034(3) 0.024(3) 0.019(2) 0.0008(19) 0.002(2) 0.000(2)
C20 0.018(3) 0.021(2) 0.014(2) -0.0023(17) 0.0025(17) -0.0016(19)
C21 0.021(2) 0.024(2) 0.017(2) -0.002(2) 0.003(2) 0.0019(19)
C22 0.027(3) 0.031(3) 0.019(2) -0.0018(19) 0.001(2) 0.005(2)
C23 0.022(3) 0.020(2) 0.021(2) 0.0046(19) 0.003(2) 0.005(2)
C24 0.023(3) 0.021(2) 0.021(2) 0.0051(18) -0.002(2) -0.002(2)
C25 0.024(3) 0.017(2) 0.017(2) 0.0021(18) 0.0009(18) 0.0004(19)
C26 0.029(3) 0.018(2) 0.025(2) -0.0022(19) -0.003(2) -0.005(2)
C27 0.029(3) 0.018(2) 0.024(2) -0.0027(17) 0.005(2) 0.001(2)
C28 0.024(3) 0.028(3) 0.037(3) -0.008(2) 0.000(2) 0.007(2)
C29 0.018(3) 0.029(2) 0.029(3) 0.0039(19) 0.000(2) -0.005(2)
C30 0.014(2) 0.033(3) 0.021(2) 0.006(2) 0.0051(16) -0.006(2)
C31 0.025(3) 0.043(3) 0.020(2) 0.011(2) 0.0034(19) -0.007(2)
C32 0.023(3) 0.040(3) 0.030(3) 0.000(2) 0.007(2) 0.002(2)
F1 0.058(2) 0.0411(19) 0.0283(14) 0.0043(14) 0.0069(13) 0.0100(16)
F2 0.0311(15) 0.0384(16) 0.0361(14) -0.0054(13) -0.0068(13) -0.0068(17)
F3 0.064(3) 0.0353(18) 0.057(2) 0.0008(15) 0.0095(18) 0.0247(17)
F4 0.0328(19) 0.0396(19) 0.0493(19) -0.0181(15) 0.0049(15) -0.0114(15)
B14 0.027(3) 0.019(3) 0.028(3) -0.002(2) 0.002(2) 0.000(2)
Cl2 0.0719(15) 0.0826(16) 0.0823(15) 0.0005(11) -0.0180(11) -0.0102(11)
Cl3 0.0719(15) 0.0826(16) 0.0823(15) 0.0005(11) -0.0180(11) -0.0102(11)
C33 0.085(4) 0.089(4) 0.085(4) 0.004(3) 0.001(3) 0.003(3)
C33' 0.038(4) 0.037(4) 0.039(4) 0.001(3) 0.001(3) 0.000(3)

loop_
_atom_type_symbol
_atom_type_description
_atom_type_scat_dispersion_real
_atom_type_scat_dispersion_imag
_atom_type_scat_source
C C 0.0033 0.0016 'International Tables Vol C Tables 4.2.6.8 and 6.1.1.4'
H H 0.0000 0.0000 'International Tables Vol C Tables 4.2.6.8 and 6.1.1.4'
N N 0.0061 0.0033 'International Tables Vol C Tables 4.2.6.8 and 6.1.1.4'
O O 0.0106 0.0060 'International Tables Vol C Tables 4.2.6.8 and 6.1.1.4'
B B 0.0013 0.0007 'International Tables Vol C Tables 4.2.6.8 and 6.1.1.4'
F F 0.0171 0.0103 'International Tables Vol C Tables 4.2.6.8 and 6.1.1.4'
P P 0.1023 0.0942 'International Tables Vol C Tables 4.2.6.8 and 6.1.1.4'
Cl Cl 0.1484 0.1585 'International Tables Vol C Tables 4.2.6.8 and 6.1.1.4'
Pd Pd -0.9988 1.0072 'International Tables Vol C Tables 4.2.6.8 and 6.1.1.4'

loop_
_geom_angle_atom_site_label_1
_geom_angle_atom_site_label_2
_geom_angle_atom_site_label_3
_geom_angle
C31 Pd1 C30 38.74(18)
C31 Pd1 C29 67.20(18)
C30 Pd1 C29 37.13(17)
C31 Pd1 P1 99.19(14)
C30 Pd1 P1 133.12(12)
C29 Pd1 P1 165.34(13)
C31 Pd1 Cl1 163.69(15)
C30 Pd1 Cl1 130.67(12)
C29 Pd1 Cl1 97.97(12)
P1 Pd1 Cl1 94.79(4)
O33 P1 N2 107.66(18)
O33 P1 N1 97.91(17)
N2 P1 N1 101.86(18)
O33 P1 Pd1 114.76(12)
N2 P1 Pd1 116.94(16)
N1 P1 Pd1 115.36(14)
C23 O33 P1 114.3(3)
C1 N1 C21 116.0(3)
C1 N1 P1 112.0(3)
C21 N1 P1 114.8(3)
C20 N2 C22 117.3(4)
C20 N2 P1 120.7(3)
C22 N2 P1 119.5(3)
C25 N3 C27 109.2(4)
C25 N3 C24 124.8(4)
C27 N3 C24 125.8(4)
C25 N4 C26 108.0(4)
C25 N4 C28 125.0(4)
C26 N4 C28 126.9(4)
C10 C1 C2 121.0(4)
C10 C1 N1 117.9(4)
C2 C1 N1 121.0(4)
C3 C2 C1 120.2(4)
C3 C2 H2 119.9
C1 C2 H2 119.9
C2 C3 C4 121.1(4)
C2 C3 H3 119.5
C4 C3 H3 119.5
C3 C4 C5 122.0(4)
C3 C4 C9 118.9(4)
C5 C4 C9 119.1(4)
C6 C5 C4 121.4(5)
C6 C5 H5 119.3
C4 C5 H5 119.3
C5 C6 C7 119.9(5)
C5 C6 H6 120.0
C7 C6 H6 120.0
C8 C7 C6 120.8(4)
C8 C7 H7 119.6
C6 C7 H7 119.6
C7 C8 C9 120.7(4)
C7 C8 H8 119.7
C9 C8 H8 119.7
C8 C9 C4 118.0(4)
C8 C9 C10 122.3(4)
C4 C9 C10 119.6(4)
C1 C10 C9 118.9(4)
C1 C10 C11 119.4(4)
C9 C10 C11 121.5(4)
C20 C11 C12 119.1(4)
C20 C11 C10 120.1(4)
C12 C11 C10 120.8(4)
C13 C12 C17 118.7(4)
C13 C12 C11 122.4(4)
C17 C12 C11 118.8(4)
C14 C13 C12 120.6(5)
C14 C13 H13 119.7
C12 C13 H13 119.7
C13 C14 C15 120.1(5)
C13 C14 H14 120.0
C15 C14 H14 120.0
C16 C15 C14 120.4(5)
C16 C15 H15 119.8
C14 C15 H15 119.8
C15 C16 C17 121.3(5)
C15 C16 H16 119.3
C17 C16 H16 119.3
C18 C17 C16 122.0(5)
C18 C17 C12 119.2(5)
C16 C17 C12 118.8(5)
C19 C18 C17 120.9(5)
C19 C18 H18 119.5
C17 C18 H18 119.5
C18 C19 C20 120.9(5)
C18 C19 H19 119.6
C20 C19 H19 119.6
C11 C20 C19 120.8(4)
C11 C20 N2 118.2(4)
C19 C20 N2 121.0(4)
N1 C21 H21A 109.5
N1 C21 H21B 109.5
H21A C21 H21B 109.5
N1 C21 H21C 109.5
H21A C21 H21C 109.5
H21B C21 H21C 109.5
N2 C22 H22 109.5
N2 C22 H22A 109.5
H22 C22 H22A 109.5
N2 C22 H22B 109.5
H22 C22 H22B 109.5
H22A C22 H22B 109.5
O33 C23 C24 108.9(4)
O33 C23 H23 109.9
C24 C23 H23 109.9
O33 C23 H23A 109.9
C24 C23 H23A 109.9
H23 C23 H23A 108.3
N3 C24 C23 110.5(4)
N3 C24 H24 109.6
C23 C24 H24 109.6
N3 C24 H24A 109.6
C23 C24 H24A 109.6
H24 C24 H24A 108.1
N3 C25 N4 109.2(4)
N3 C25 H25 125.4
N4 C25 H25 125.4
C27 C26 N4 107.1(4)
C27 C26 H26 126.4
N4 C26 H26 126.4
C26 C27 N3 106.5(4)
C26 C27 H27 126.8
N3 C27 H27 126.8
N4 C28 H28A 109.5
N4 C28 H28B 109.5
H28A C28 H28B 109.5
N4 C28 H28C 109.5
H28A C28 H28C 109.5
H28B C28 H28C 109.5
C30 C29 Pd1 71.0(3)
C30 C29 H29A 116.5
Pd1 C29 H29A 116.5
C30 C29 H29B 116.5
Pd1 C29 H29B 116.5
H29A C29 H29B 113.5
C29 C30 C31 115.4(4)
C29 C30 C32 121.6(4)
C31 C30 C32 121.6(4)
C29 C30 Pd1 71.9(3)
C31 C30 Pd1 67.9(2)
C32 C30 Pd1 118.6(3)
C30 C31 Pd1 73.4(2)
C30 C31 H31A 116.2
Pd1 C31 H31A 116.2
C30 C31 H31B 116.2
Pd1 C31 H31B 116.2
H31A C31 H31B 113.2
C30 C32 H32 109.5
C30 C32 H32A 109.5
H32 C32 H32A 109.5
C30 C32 H32B 109.5
H32 C32 H32B 109.5
H32A C32 H32B 109.5
F3 B14 F4 110.7(4)
F3 B14 F1 109.1(4)
F4 B14 F1 109.6(4)
F3 B14 F2 109.5(4)
F4 B14 F2 108.2(4)
F1 B14 F2 109.7(4)
C33 Cl2 C33' 15.6(6)
C33' Cl3 C33 20.5(7)
C33' C33 Cl2 117(2)
C33' C33 Cl3 55.9(16)
Cl2 C33 Cl3 112.1(7)
C33' C33 H33 108.0
Cl2 C33 H33 108.0
Cl3 C33 H33 139.7
C33' C33 H33A 108.0
Cl2 C33 H33A 108.0
Cl3 C33 H33A 56.4
H33 C33 H33A 107.2
C33 C33' Cl3 103.6(19)
Cl2' C33' Cl3' 114.5(7)
C33 C33' Cl2 47.2(15)
Cl3 C33' Cl2 106.0(7)
C33 C33' H33' 111.0
Cl3 C33' H33' 111.0
Cl2 C33' H33' 141.2
C33 C33' H33B 111.0
Cl3 C33' H33B 111.0
Cl2 C33' H33B 66.4
H33' C33' H33B 109.0

loop_
_geom_bond_atom_site_label_1
_geom_bond_atom_site_label_2
_geom_bond_distance
Pd1 C31 2.104(4)
Pd1 C30 2.177(4)
Pd1 C29 2.188(5)
Pd1 P1 2.2626(12)
Pd1 Cl1 2.3784(10)
P1 O33 1.619(3)
P1 N2 1.661(4)
P1 N1 1.687(4)
O33 C23 1.446(5)
N1 C1 1.432(5)
N1 C21 1.482(5)
N2 C20 1.431(6)
N2 C22 1.469(6)
N3 C25 1.306(6)
N3 C27 1.381(6)
N3 C24 1.462(7)
N4 C25 1.328(6)
N4 C26 1.385(6)
N4 C28 1.459(7)
C1 C10 1.384(6)
C1 C2 1.416(7)
C2 C3 1.363(7)
C2 H2 0.9500
C3 C4 1.412(6)
C3 H3 0.9500
C4 C5 1.412(7)
C4 C9 1.426(7)
C5 C6 1.353(7)
C5 H5 0.9500
C6 C7 1.406(8)
C6 H6 0.9500
C7 C8 1.365(7)
C7 H7 0.9500
C8 C9 1.423(6)
C8 H8 0.9500
C9 C10 1.428(6)
C10 C11 1.482(6)
C11 C20 1.382(6)
C11 C12 1.436(6)
C12 C13 1.416(7)
C12 C17 1.429(7)
C13 C14 1.385(7)
C13 H13 0.9500
C14 C15 1.414(9)
C14 H14 0.9500
C15 C16 1.353(9)
C15 H15 0.9500
C16 C17 1.420(8)
C16 H16 0.9500
C17 C18 1.408(8)
C18 C19 1.355(7)
C18 H18 0.9500
C19 C20 1.406(7)
C19 H19 0.9500
C21 H21A 0.9800
C21 H21B 0.9800
C21 H21C 0.9800
C22 H22 0.9800
C22 H22A 0.9800
C22 H22B 0.9800
C23 C24 1.508(6)
C23 H23 0.9900
C23 H23A 0.9900
C24 H24 0.9900
C24 H24A 0.9900
C25 H25 0.9500
C26 C27 1.348(7)
C26 H26 0.9500
C27 H27 0.9500
C28 H28A 0.9800
C28 H28B 0.9800
C28 H28C 0.9800
C29 C30 1.390(6)
C29 H29A 0.9900
C29 H29B 0.9900
C30 C31 1.422(7)
C30 C32 1.516(7)
C31 H31A 0.9900
C31 H31B 0.9900
C32 H32 0.9800
C32 H32A 0.9800
C32 H32B 0.9800
F1 B14 1.386(6)
F2 B14 1.389(6)
F3 B14 1.379(6)
F4 B14 1.385(7)
Cl2 C33 1.731(11)
Cl2 C33' 2.100(13)
Cl3 C33' 1.502(14)
Cl3 C33 1.763(11)
C33 C33' 0.636(18)
C33 H33 0.9900
C33 H33A 0.9900
Cl2' C33' 1.733(11)
Cl3' C33' 1.749(10)
C33' H33' 0.9900
C33' H33B 0.9900

loop_
_geom_torsion_atom_site_label_1
_geom_torsion_atom_site_label_2
_geom_torsion_atom_site_label_3
_geom_torsion_atom_site_label_4
_geom_torsion
N2 P1 O33 C23 75.8(3)
N1 P1 O33 C23 -179.0(3)
Pd1 P1 O33 C23 -56.3(3)
O33 P1 N1 C1 -166.1(3)
N2 P1 N1 C1 -56.1(3)
Pd1 P1 N1 C1 71.6(3)
O33 P1 N1 C21 58.9(3)
N2 P1 N1 C21 168.9(3)
Pd1 P1 N1 C21 -63.4(3)
O33 P1 N2 C20 67.1(4)
N1 P1 N2 C20 -35.2(4)
Pd1 P1 N2 C20 -161.9(3)
O33 P1 N2 C22 -94.5(4)
N1 P1 N2 C22 163.2(3)
Pd1 P1 N2 C22 36.5(4)
C21 N1 C1 C10 -148.0(4)
P1 N1 C1 C10 77.5(5)
C21 N1 C1 C2 34.8(6)
P1 N1 C1 C2 -99.6(4)
C10 C1 C2 C3 -3.4(7)
N1 C1 C2 C3 173.7(4)
C1 C2 C3 C4 -1.6(8)
C2 C3 C4 C5 -174.1(5)
C2 C3 C4 C9 3.6(7)
C3 C4 C5 C6 176.9(5)
C9 C4 C5 C6 -0.7(8)
C4 C5 C6 C7 1.6(9)
C5 C6 C7 C8 -0.6(9)
C6 C7 C8 C9 -1.4(8)
C7 C8 C9 C4 2.2(7)
C7 C8 C9 C10 -175.9(5)
C3 C4 C9 C8 -178.9(4)
C5 C4 C9 C8 -1.2(7)
C3 C4 C9 C10 -0.8(7)
C5 C4 C9 C10 176.9(5)
C2 C1 C10 C9 6.1(7)
N1 C1 C10 C9 -171.1(4)
C2 C1 C10 C11 -178.2(4)
N1 C1 C10 C11 4.7(6)
C8 C9 C10 C1 174.1(4)
C4 C9 C10 C1 -4.0(7)
C8 C9 C10 C11 -1.6(7)
C4 C9 C10 C11 -179.6(4)
C1 C10 C11 C20 -59.1(6)
C9 C10 C11 C20 116.5(5)
C1 C10 C11 C12 120.0(5)
C9 C10 C11 C12 -64.4(6)
C20 C11 C12 C13 172.8(4)
C10 C11 C12 C13 -6.3(6)
C20 C11 C12 C17 -5.4(6)
C10 C11 C12 C17 175.5(4)
C17 C12 C13 C14 -1.8(7)
C11 C12 C13 C14 180.0(4)
C12 C13 C14 C15 0.4(8)
C13 C14 C15 C16 0.2(9)
C14 C15 C16 C17 0.8(9)
C15 C16 C17 C18 176.5(5)
C15 C16 C17 C12 -2.3(8)
C13 C12 C17 C18 -176.1(5)
C11 C12 C17 C18 2.2(7)
C13 C12 C17 C16 2.8(7)
C11 C12 C17 C16 -179.0(4)
C16 C17 C18 C19 -176.9(5)
C12 C17 C18 C19 1.8(7)
C17 C18 C19 C20 -2.7(7)
C12 C11 C20 C19 4.7(6)
C10 C11 C20 C19 -176.2(4)
C12 C11 C20 N2 -176.1(4)
C10 C11 C20 N2 3.0(6)
C18 C19 C20 C11 -0.6(7)
C18 C19 C20 N2 -179.8(4)
C22 N2 C20 C11 -129.0(4)
P1 N2 C20 C11 69.0(5)
C22 N2 C20 C19 50.2(6)
P1 N2 C20 C19 -111.8(4)
P1 O33 C23 C24 151.2(3)
C25 N3 C24 C23 -108.0(5)
C27 N3 C24 C23 67.2(6)
O33 C23 C24 N3 60.0(5)
C27 N3 C25 N4 0.1(5)
C24 N3 C25 N4 176.0(4)
C26 N4 C25 N3 0.2(5)
C28 N4 C25 N3 -178.6(4)
C25 N4 C26 C27 -0.4(5)
C28 N4 C26 C27 178.4(4)
N4 C26 C27 N3 0.4(5)
C25 N3 C27 C26 -0.3(5)
C24 N3 C27 C26 -176.1(4)
Pd1 C29 C30 C31 53.5(4)
Pd1 C29 C30 C32 -113.0(4)
C29 C30 C31 Pd1 -55.6(4)
C32 C30 C31 Pd1 110.9(4)
C33' Cl2 C33 Cl3 -62(2)
C33' Cl3 C33 Cl2 109(2)
Cl2 C33 C33' Cl3 -99.4(14)
Cl2 C33 C33' Cl2' -0.3(7)
Cl3 C33 C33' Cl2' 99.1(11)
Cl2 C33 C33' Cl3' -129.7(15)
Cl3 C33 C33' Cl3' -30.3(9)
Cl3 C33 C33' Cl2 99.4(14)
C33 Cl3 C33' Cl2' -60.5(18)
C33 Cl3 C33' Cl3' 50.4(19)
C33 Cl3 C33' Cl2 -48.8(17)
